data_7706924
loop_
_publ_author_name
'Weller, Ruth'
'M\"uller, Igor'
'Duhayon, Carine'
'Sabo-Etienne, Sylviane'
'Bontemps, S\'ebastien'
'Werncke, C. Gunnar'

_publ_section_title
;
 Quasilinear 3d-metal(i) complexes
 [KM(N(Dipp)SiR<sub>3</sub>)<sub>2</sub>] (M = Cr-Co) - structural
 diversity, solution state behaviour and reactivity.
;
_journal_issue 14
_journal_name_full 'Dalton transactions (Cambridge, England : 2003)'
_journal_page_first 4890
_journal_page_last 4903
_journal_paper_doi 10.1039/d1dt00121c
_journal_volume 50
_journal_year 2021
_chemical_formula_moiety 'C56 H40 Fe K'
_chemical_formula_sum 'C56 H40 Fe K'
_chemical_formula_weight 807.83
_space_group_crystal_system monoclinic
_space_group_IT_number 14
_space_group_name_Hall '-P 2ybc'
_space_group_name_H-M_alt 'P 1 21/c 1'
_atom_sites_solution_hydrogens geom
_atom_sites_solution_primary dual
_audit_creation_date 2021-02-10
_audit_creation_method
;
Olex2 1.2
(compiled 2018.05.29 svn.r3508 for OlexSys, GUI svn.r5506)
;
_audit_update_record
;
2021-02-24 deposited with the CCDC.	2021-03-03 downloaded from the CCDC.
;
_cell_angle_alpha 90
_cell_angle_beta 97.1120(10)
_cell_angle_gamma 90
_cell_formula_units_Z 4
_cell_length_a 10.4506(4)
_cell_length_b 18.1974(7)
_cell_length_c 23.8299(9)
_cell_measurement_reflns_used 9750
_cell_measurement_temperature 100(2)
_cell_measurement_theta_max 23.27
_cell_measurement_theta_min 2.24
_cell_volume 4497.0(3)
_computing_molecular_graphics 'Olex2 (Dolomanov et al., 2009)'
_computing_publication_material 'Olex2 (Dolomanov et al., 2009)'
_computing_structure_refinement 'ShelXL (Sheldrick, 2015)'
_computing_structure_solution 'ShelXT (Sheldrick, 2015)'
_diffrn_ambient_temperature 99.99
_diffrn_detector 'Bruker APEX2 area detector'
_diffrn_detector_area_resol_mean 7.9
_diffrn_detector_type 'CCD area detector'
_diffrn_measured_fraction_theta_full 0.999
_diffrn_measured_fraction_theta_max 0.997
_diffrn_measurement_device 'three-circle diffractometer'
_diffrn_measurement_device_type 'Bruker D8 Quest'
_diffrn_measurement_method '\w and \f scans'
_diffrn_radiation_monochromator 'mirror optics'
_diffrn_radiation_probe x-ray
_diffrn_radiation_type MoK\a
_diffrn_radiation_wavelength 0.71073
_diffrn_reflns_av_R_equivalents 0.0621
_diffrn_reflns_av_unetI/netI 0.0363
_diffrn_reflns_Laue_measured_fraction_full 0.999
_diffrn_reflns_Laue_measured_fraction_max 0.997
_diffrn_reflns_limit_h_max 12
_diffrn_reflns_limit_h_min -11
_diffrn_reflns_limit_k_max 22
_diffrn_reflns_limit_k_min -22
_diffrn_reflns_limit_l_max 29
_diffrn_reflns_limit_l_min -29
_diffrn_reflns_number 70523
_diffrn_reflns_point_group_measured_fraction_full 0.999
_diffrn_reflns_point_group_measured_fraction_max 0.997
_diffrn_reflns_theta_full 25.242
_diffrn_reflns_theta_max 26.086
_diffrn_reflns_theta_min 2.238
_diffrn_source 'microfocus sealed X-ray tube'
_diffrn_source_type 'Incoatec I\ms'
_exptl_absorpt_coefficient_mu 0.463
_exptl_absorpt_correction_T_max 0.7453
_exptl_absorpt_correction_T_min 0.7109
_exptl_absorpt_correction_type multi-scan
_exptl_absorpt_process_details
'SADABS-2016/2 (Bruker,2016/2) was used for absorption correction. wR2(int) was 0.0535 before and 0.0471 after correction. The Ratio of minimum to maximum transmission is 0.9356. The \l/2 correction factor is Not present.'
_exptl_crystal_colour 'dull dark red'
_exptl_crystal_colour_lustre dull
_exptl_crystal_colour_modifier dark
_exptl_crystal_colour_primary red
_exptl_crystal_density_diffrn 1.193
_exptl_crystal_description block
_exptl_crystal_F_000 1684
_exptl_crystal_size_max 0.194
_exptl_crystal_size_mid 0.135
_exptl_crystal_size_min 0.075
_refine_diff_density_max 0.312
_refine_diff_density_min -0.363
_refine_diff_density_rms 0.055
_refine_ls_extinction_method none
_refine_ls_goodness_of_fit_ref 1.045
_refine_ls_hydrogen_treatment constr
_refine_ls_matrix_type full
_refine_ls_number_parameters 550
_refine_ls_number_reflns 8887
_refine_ls_number_restraints 0
_refine_ls_restrained_S_all 1.045
_refine_ls_R_factor_all 0.0572
_refine_ls_R_factor_gt 0.0411
_refine_ls_shift/su_max 0.001
_refine_ls_shift/su_mean 0.000
_refine_ls_structure_factor_coef Fsqd
_refine_ls_weighting_details 'w=1/[\s^2^(Fo^2^)+(0.0372P)^2^+3.8285P] where P=(Fo^2^+2Fc^2^)/3'
_refine_ls_weighting_scheme calc
_refine_ls_wR_factor_gt 0.0897
_refine_ls_wR_factor_ref 0.0952
_reflns_Friedel_coverage 0.000
_reflns_number_gt 7126
_reflns_number_total 8887
_reflns_threshold_expression 'I > 2\s(I)'
_cod_data_source_file d1dt00121c2.cif
_cod_data_source_block 11_kfe_hpb_phccph
_cod_depositor_comments 'Adding full bibliography for 7706910--7706927.cif.'
_cod_database_code 7706924
_shelx_shelxl_version_number 2017/1
_shelx_space_group_comment
;
The symmetry employed for this shelxl refinement is uniquely defined
by the following loop, which should always be used as a source of
symmetry information in preference to the above space-group names.
They are only intended as comments.
;
_shelx_estimated_absorpt_t_max 0.966
_shelx_estimated_absorpt_t_min 0.915
_olex2_refinement_description
;
1. Fixed Uiso
 At 1.2 times of:
  All C(H) groups, All C(H,H) groups
2. Others
 Fixed Sof: H01F(0.75) H01G(0.25) C01H(0.75) H01I(0.75) C01K(0.75) H01L(0.75)
 C01L(0.75) H01M(0.75) C1(0.25) H1(0.25) C2(0.25) H2(0.25) C3(0.25) H3(0.25)
3.a Aromatic/amide H refined with riding coordinates:
 C00E(H00E), C00H(H00H), C00I(H00I), C00K(H00K), C00N(H00N), C00O(H00O),
 C00P(H00P), C00Q(H00Q), C00R(H00R), C00S(H00S), C00T(H00T), C00U(H00U),
 C00V(H00V), C00W(H00W), C00X(H00X), C00Y(H00Y), C00Z(H00Z), C010(H010),
 C011(H011), C012(H012), C013(H013), C014(H014), C015(H015), C016(H016),
 C017(H017), C018(H018), C019(H019), C01A(H01A), C01B(H01B), C01C(H01C),
 C01D(H01D), C01E(H01E), C01F(H01F), C01F(H01G), C01G(H01H), C01H(H01I),
 C01I(H01J), C01J(H01K), C01K(H01L), C01L(H01M), C01M(H01N), C1(H1), C2(H2),
 C3(H3)
;
_olex2_submission_special_instructions 'No special instructions were received'

loop_
_space_group_symop_operation_xyz
'x, y, z'
'-x, y+1/2, -z+1/2'
'-x, -y, -z'
'x, -y-1/2, z-1/2'

loop_
_atom_site_label
_atom_site_type_symbol
_atom_site_fract_x
_atom_site_fract_y
_atom_site_fract_z
_atom_site_U_iso_or_equiv
_atom_site_adp_type
_atom_site_occupancy
_atom_site_site_symmetry_order
_atom_site_calc_flag
_atom_site_refinement_flags_posn
_atom_site_refinement_flags_adp
_atom_site_refinement_flags_occupancy
_atom_site_disorder_assembly
_atom_site_disorder_group
Fe01 Fe 0.58986(3) 0.60170(2) 0.22690(2) 0.01246(8) Uani 1 1 d . . . . .
K002 K 0.41022(5) 0.42685(3) 0.23383(2) 0.02858(13) Uani 1 1 d . . . . .
C003 C 0.68621(18) 0.68329(10) 0.27918(8) 0.0138(4) Uani 1 1 d . . . . .
C004 C 0.75757(18) 0.55416(10) 0.27309(8) 0.0137(4) Uani 1 1 d . . . . .
C005 C 0.78070(18) 0.56639(10) 0.21602(8) 0.0132(4) Uani 1 1 d . . . . .
C006 C 0.83650(19) 0.50523(10) 0.18448(8) 0.0148(4) Uani 1 1 d . . . . .
C007 C 0.70794(18) 0.69512(10) 0.22184(8) 0.0136(4) Uani 1 1 d . . . . .
C008 C 0.40668(19) 0.59605(10) 0.22788(9) 0.0161(4) Uani 1 1 d . . . . .
C009 C 0.36101(19) 0.55187(10) 0.12478(9) 0.0166(4) Uani 1 1 d . . . . .
C00A C 0.78461(19) 0.65097(10) 0.13093(8) 0.0149(4) Uani 1 1 d . . . . .
C00B C 0.43483(19) 0.57616(11) 0.17809(9) 0.0162(4) Uani 1 1 d . . . . .
C00C C 0.71141(18) 0.61314(10) 0.30508(8) 0.0132(4) Uani 1 1 d . . . . .
C00D C 0.78622(19) 0.48002(11) 0.29913(8) 0.0162(4) Uani 1 1 d . . . . .
C00E C 0.7684(2) 0.47301(11) 0.13707(9) 0.0180(4) Uani 1 1 d . . . . .
H00E H 0.686796 0.492344 0.122083 0.022 Uiso 1 1 calc R . . . .
C00F C 0.2924(2) 0.61339(11) 0.25550(9) 0.0197(4) Uani 1 1 d . . . . .
C00G C 0.63450(19) 0.74405(10) 0.31227(8) 0.0150(4) Uani 1 1 d . . . . .
C00H C 0.6897(2) 0.67401(11) 0.08832(9) 0.0200(5) Uani 1 1 d . . . . .
H00H H 0.602910 0.677932 0.095951 0.024 Uiso 1 1 calc R . . . .
C00I C 0.2298(2) 0.53368(11) 0.12233(9) 0.0199(5) Uani 1 1 d . . . . .
H00I H 0.188722 0.537169 0.155625 0.024 Uiso 1 1 calc R . . . .
C00J C 0.75558(18) 0.63643(10) 0.18996(8) 0.0137(4) Uani 1 1 d . . . . .
C00K C 0.4175(2) 0.54556(12) 0.07494(9) 0.0210(5) Uani 1 1 d . . . . .
H00K H 0.506323 0.556942 0.075250 0.025 Uiso 1 1 calc R . . . .
C00L C 0.69056(19) 0.60213(11) 0.36548(8) 0.0172(4) Uani 1 1 d . . . . .
C00M C 0.68247(19) 0.76917(10) 0.19533(8) 0.0163(4) Uani 1 1 d . . . . .
C00N C 0.5589(2) 0.79014(11) 0.17266(9) 0.0214(5) Uani 1 1 d . . . . .
H00N H 0.487987 0.758531 0.176238 0.026 Uiso 1 1 calc R . . . .
C00O C 0.9103(2) 0.64432(11) 0.11774(9) 0.0202(5) Uani 1 1 d . . . . .
H00O H 0.976177 0.627460 0.145846 0.024 Uiso 1 1 calc R . . . .
C00P C 0.95747(19) 0.47703(11) 0.20498(9) 0.0178(4) Uani 1 1 d . . . . .
H00P H 1.006831 0.499686 0.236448 0.021 Uiso 1 1 calc R . . . .
C00Q C 0.73374(19) 0.41624(11) 0.27317(9) 0.0191(4) Uani 1 1 d . . . . .
H00Q H 0.673836 0.420332 0.239918 0.023 Uiso 1 1 calc R . . . .
C00R C 0.2169(2) 0.50530(12) 0.02331(9) 0.0248(5) Uani 1 1 d . . . . .
H00R H 0.168598 0.489681 -0.011021 0.030 Uiso 1 1 calc R . . . .
C00S C 0.7184(2) 0.79254(11) 0.34377(9) 0.0232(5) Uani 1 1 d . . . . .
H00S H 0.808388 0.789563 0.341663 0.028 Uiso 1 1 calc R . . . .
C00T C 0.7648(2) 0.63859(12) 0.40891(9) 0.0242(5) Uani 1 1 d . . . . .
H00T H 0.830592 0.671007 0.399970 0.029 Uiso 1 1 calc R . . . .
C00U C 0.8185(2) 0.41257(11) 0.11129(9) 0.0212(5) Uani 1 1 d . . . . .
H00U H 0.771490 0.391326 0.078615 0.025 Uiso 1 1 calc R . . . .
C00V C 0.8737(2) 0.47226(12) 0.34779(9) 0.0230(5) Uani 1 1 d . . . . .
H00V H 0.911368 0.514745 0.366215 0.028 Uiso 1 1 calc R . . . .
C00W C 0.1925(2) 0.65527(12) 0.22830(10) 0.0265(5) Uani 1 1 d . . . . .
H00W H 0.197028 0.671793 0.190772 0.032 Uiso 1 1 calc R . . . .
C00X C 0.9412(2) 0.66181(12) 0.06444(10) 0.0262(5) Uani 1 1 d . . . . .
H00X H 1.027625 0.657285 0.056425 0.031 Uiso 1 1 calc R . . . .
C00Y C 1.0061(2) 0.41618(12) 0.17975(10) 0.0236(5) Uani 1 1 d . . . . .
H00Y H 1.087763 0.396810 0.194569 0.028 Uiso 1 1 calc R . . . .
C00Z C 0.7205(2) 0.69130(12) 0.03488(9) 0.0271(5) Uani 1 1 d . . . . .
H00Z H 0.654816 0.707021 0.006245 0.033 Uiso 1 1 calc R . . . .
C010 C 0.7845(2) 0.81773(12) 0.19142(10) 0.0235(5) Uani 1 1 d . . . . .
H010 H 0.869096 0.804813 0.207650 0.028 Uiso 1 1 calc R . . . .
C011 C 0.9366(2) 0.38337(12) 0.13306(9) 0.0244(5) Uani 1 1 d . . . . .
H011 H 0.969614 0.341265 0.116182 0.029 Uiso 1 1 calc R . . . .
C012 C 0.1589(2) 0.51069(11) 0.07228(10) 0.0230(5) Uani 1 1 d . . . . .
H012 H 0.070283 0.498637 0.071657 0.028 Uiso 1 1 calc R . . . .
C013 C 0.0858(2) 0.67351(14) 0.25509(12) 0.0379(7) Uani 1 1 d . . . . .
H013 H 0.019383 0.703106 0.235902 0.046 Uiso 1 1 calc R . . . .
C014 C 0.5037(2) 0.75193(11) 0.31477(9) 0.0232(5) Uani 1 1 d . . . . .
H014 H 0.444974 0.719995 0.293117 0.028 Uiso 1 1 calc R . . . .
C015 C 0.3463(2) 0.52295(13) 0.02496(9) 0.0254(5) Uani 1 1 d . . . . .
H015 H 0.386614 0.519529 -0.008547 0.030 Uiso 1 1 calc R . . . .
C016 C 0.7668(2) 0.34696(12) 0.29465(10) 0.0258(5) Uani 1 1 d . . . . .
H016 H 0.729849 0.304259 0.276274 0.031 Uiso 1 1 calc R . . . .
C017 C 0.5381(2) 0.85739(12) 0.14462(9) 0.0286(5) Uani 1 1 d . . . . .
H017 H 0.453655 0.871022 0.128639 0.034 Uiso 1 1 calc R . . . .
C018 C 0.5405(3) 0.85172(12) 0.38060(10) 0.0301(6) Uani 1 1 d . . . . .
H018 H 0.508586 0.887636 0.404253 0.036 Uiso 1 1 calc R . . . .
C019 C 0.4563(2) 0.80561(12) 0.34832(10) 0.0293(5) Uani 1 1 d . . . . .
H019 H 0.365954 0.810489 0.348982 0.035 Uiso 1 1 calc R . . . .
C01A C 0.8469(2) 0.68568(12) 0.02317(10) 0.0292(5) Uani 1 1 d . . . . .
H01A H 0.868146 0.698293 -0.013233 0.035 Uiso 1 1 calc R . . . .
C01B C 0.6710(3) 0.84539(12) 0.37835(9) 0.0302(6) Uani 1 1 d . . . . .
H01B H 0.729267 0.877155 0.400459 0.036 Uiso 1 1 calc R . . . .
C01C C 0.6407(3) 0.90388(12) 0.14022(10) 0.0323(6) Uani 1 1 d . . . . .
H01C H 0.626869 0.949273 0.120728 0.039 Uiso 1 1 calc R . . . .
C01D C 0.8543(2) 0.34065(13) 0.34326(10) 0.0311(6) Uani 1 1 d . . . . .
H01D H 0.877914 0.293492 0.358197 0.037 Uiso 1 1 calc R . . . .
C01E C 0.9068(2) 0.40292(13) 0.36976(10) 0.0303(5) Uani 1 1 d . . . . .
H01E H 0.965880 0.398545 0.403244 0.036 Uiso 1 1 calc R . . . .
C01F C 0.7462(3) 0.62935(13) 0.46481(10) 0.0328(6) Uani 1 1 d . . . . .
H01F H 0.791107 0.659406 0.493337 0.039 Uiso 0.75 1 calc R . P A 1
H01G H 0.814377 0.639570 0.493975 0.039 Uiso 0.25 1 calc R . P B 2
C01G C 0.7631(2) 0.88474(12) 0.16400(11) 0.0318(6) Uani 1 1 d . . . . .
H01H H 0.833070 0.917473 0.161621 0.038 Uiso 1 1 calc R . . . .
C01H C 0.6073(4) 0.5459(2) 0.38074(19) 0.0208(9) Uani 0.75 1 d . . P C 1
H01I H 0.561052 0.516561 0.352086 0.025 Uiso 0.75 1 calc R . P C 1
C01I C 0.0755(3) 0.64960(17) 0.30811(13) 0.0479(8) Uani 1 1 d . . . . .
H01J H 0.002105 0.662008 0.326019 0.057 Uiso 1 1 calc R . . . .
C01J C 0.2809(3) 0.59126(18) 0.30985(13) 0.0569(9) Uani 1 1 d . . . . .
H01K H 0.349110 0.564235 0.330343 0.068 Uiso 1 1 calc R . . . .
C01K C 0.6603(6) 0.5751(3) 0.4791(3) 0.0363(12) Uani 0.75 1 d . . P C 1
H01L H 0.648589 0.567144 0.517563 0.044 Uiso 0.75 1 calc R . P C 1
C01L C 0.5929(4) 0.5332(2) 0.43682(15) 0.0322(8) Uani 0.75 1 d . . P C 1
H01M H 0.536346 0.495606 0.446384 0.039 Uiso 0.75 1 calc R . P C 1
C01M C 0.1715(3) 0.6075(2) 0.33558(15) 0.0753(12) Uani 1 1 d . . . . .
H01N H 0.163848 0.589239 0.372355 0.090 Uiso 1 1 calc R . . . .
C1 C 0.5767(14) 0.5790(8) 0.3796(6) 0.033(3) Uani 0.25 1 d . . P C 2
H1 H 0.512457 0.562783 0.350497 0.039 Uiso 0.25 1 calc R . P C 2
C2 C 0.5495(14) 0.5778(10) 0.4355(5) 0.057(4) Uani 0.25 1 d . . P C 2
H2 H 0.471098 0.556965 0.444283 0.068 Uiso 0.25 1 calc R . P C 2
C3 C 0.636(2) 0.6067(8) 0.4775(8) 0.040(4) Uani 0.25 1 d . . P C 2
H3 H 0.615237 0.610134 0.515149 0.048 Uiso 0.25 1 calc R . P C 2

loop_
_atom_site_aniso_label
_atom_site_aniso_U_11
_atom_site_aniso_U_22
_atom_site_aniso_U_33
_atom_site_aniso_U_23
_atom_site_aniso_U_13
_atom_site_aniso_U_12
Fe01 0.01188(14) 0.01242(14) 0.01341(15) -0.00037(11) 0.00287(11) 0.00046(11)
K002 0.0402(3) 0.0208(2) 0.0261(3) -0.0010(2) 0.0093(2) -0.0048(2)
C003 0.0107(10) 0.0144(10) 0.0160(10) -0.0024(8) 0.0003(8) -0.0018(7)
C004 0.0101(9) 0.0157(10) 0.0150(10) 0.0007(8) 0.0000(8) 0.0006(7)
C005 0.0086(9) 0.0145(9) 0.0166(10) -0.0009(8) 0.0021(8) 0.0010(7)
C006 0.0174(10) 0.0135(9) 0.0148(10) 0.0045(8) 0.0076(8) 0.0009(8)
C007 0.0120(10) 0.0130(9) 0.0160(10) 0.0012(8) 0.0020(8) -0.0004(8)
C008 0.0156(10) 0.0122(9) 0.0207(11) 0.0004(8) 0.0029(8) -0.0008(8)
C009 0.0175(10) 0.0130(9) 0.0187(11) -0.0006(8) 0.0006(8) 0.0012(8)
C00A 0.0204(11) 0.0100(9) 0.0150(10) 0.0001(8) 0.0046(8) 0.0002(8)
C00B 0.0147(10) 0.0126(9) 0.0212(11) 0.0006(8) 0.0012(8) -0.0006(8)
C00C 0.0115(10) 0.0144(10) 0.0134(10) 0.0001(8) 0.0000(8) -0.0018(7)
C00D 0.0154(10) 0.0172(10) 0.0179(10) 0.0029(8) 0.0095(8) 0.0035(8)
C00E 0.0194(11) 0.0178(10) 0.0174(11) 0.0030(8) 0.0043(9) 0.0022(8)
C00F 0.0180(11) 0.0178(10) 0.0245(11) -0.0042(9) 0.0074(9) -0.0051(8)
C00G 0.0212(11) 0.0112(9) 0.0131(10) 0.0018(8) 0.0037(8) -0.0012(8)
C00H 0.0235(11) 0.0172(10) 0.0194(11) 0.0020(8) 0.0028(9) 0.0026(8)
C00I 0.0206(11) 0.0173(10) 0.0221(11) -0.0020(9) 0.0033(9) -0.0003(8)
C00J 0.0098(9) 0.0154(10) 0.0160(10) 0.0004(8) 0.0021(8) -0.0007(7)
C00K 0.0171(11) 0.0244(11) 0.0213(11) 0.0010(9) 0.0018(9) 0.0003(9)
C00L 0.0192(10) 0.0175(10) 0.0157(10) -0.0001(8) 0.0049(8) 0.0021(8)
C00M 0.0223(11) 0.0134(10) 0.0147(10) -0.0009(8) 0.0076(8) 0.0024(8)
C00N 0.0241(11) 0.0199(11) 0.0206(11) -0.0008(9) 0.0043(9) 0.0050(9)
C00O 0.0216(11) 0.0176(10) 0.0220(11) 0.0040(9) 0.0056(9) 0.0019(8)
C00P 0.0166(10) 0.0182(10) 0.0196(11) 0.0018(8) 0.0064(9) 0.0014(8)
C00Q 0.0165(10) 0.0192(11) 0.0225(11) 0.0026(9) 0.0063(9) 0.0016(8)
C00R 0.0287(12) 0.0221(11) 0.0208(12) -0.0013(9) -0.0080(10) -0.0001(9)
C00S 0.0266(12) 0.0152(10) 0.0265(12) -0.0010(9) -0.0013(10) -0.0032(9)
C00T 0.0331(13) 0.0196(11) 0.0195(11) 0.0001(9) 0.0021(10) -0.0081(9)
C00U 0.0310(12) 0.0175(11) 0.0162(10) -0.0020(8) 0.0071(9) -0.0009(9)
C00V 0.0258(12) 0.0226(11) 0.0205(11) 0.0043(9) 0.0026(9) 0.0039(9)
C00W 0.0241(12) 0.0249(12) 0.0305(13) -0.0072(10) 0.0035(10) 0.0042(9)
C00X 0.0301(13) 0.0217(11) 0.0303(13) 0.0020(10) 0.0172(10) 0.0012(9)
C00Y 0.0188(11) 0.0253(12) 0.0283(12) 0.0040(9) 0.0088(9) 0.0082(9)
C00Z 0.0393(14) 0.0234(11) 0.0178(11) 0.0045(9) -0.0001(10) 0.0038(10)
C010 0.0236(12) 0.0193(11) 0.0294(12) 0.0025(9) 0.0109(10) 0.0015(9)
C011 0.0305(13) 0.0186(11) 0.0266(12) 0.0002(9) 0.0130(10) 0.0080(9)
C012 0.0154(11) 0.0202(11) 0.0321(13) -0.0014(9) -0.0023(9) -0.0020(8)
C013 0.0200(12) 0.0383(15) 0.0543(18) -0.0202(13) -0.0004(12) 0.0080(10)
C014 0.0265(12) 0.0152(10) 0.0293(12) -0.0079(9) 0.0090(10) -0.0028(9)
C015 0.0279(12) 0.0318(12) 0.0159(11) 0.0009(9) 0.0011(9) 0.0017(10)
C016 0.0291(12) 0.0168(11) 0.0339(13) 0.0031(10) 0.0134(11) 0.0011(9)
C017 0.0377(14) 0.0260(12) 0.0220(12) 0.0011(10) 0.0027(10) 0.0145(10)
C018 0.0548(16) 0.0157(11) 0.0225(12) -0.0030(9) 0.0149(11) 0.0040(11)
C019 0.0330(13) 0.0212(12) 0.0374(14) -0.0026(10) 0.0188(11) 0.0014(10)
C01A 0.0480(15) 0.0236(12) 0.0190(12) 0.0051(9) 0.0160(11) 0.0022(11)
C01B 0.0516(16) 0.0156(11) 0.0212(12) -0.0042(9) -0.0037(11) -0.0037(10)
C01C 0.0565(17) 0.0182(11) 0.0254(12) 0.0086(10) 0.0177(12) 0.0114(11)
C01D 0.0385(14) 0.0212(12) 0.0353(14) 0.0130(10) 0.0117(11) 0.0106(10)
C01E 0.0339(13) 0.0323(13) 0.0242(12) 0.0110(10) 0.0017(10) 0.0121(11)
C01F 0.0496(16) 0.0308(13) 0.0169(12) -0.0058(10) 0.0006(11) -0.0046(12)
C01G 0.0384(14) 0.0177(11) 0.0436(15) 0.0067(10) 0.0228(12) 0.0017(10)
C01H 0.025(2) 0.021(2) 0.0178(18) -0.0029(18) 0.0058(14) -0.0046(16)
C01I 0.0284(14) 0.0612(19) 0.059(2) -0.0148(16) 0.0265(14) -0.0001(13)
C01J 0.0506(18) 0.080(2) 0.0452(17) 0.0279(16) 0.0271(15) 0.0372(17)
C01K 0.053(3) 0.045(3) 0.0131(19) 0.000(3) 0.0119(19) -0.010(3)
C01L 0.036(2) 0.038(2) 0.0237(19) 0.0029(17) 0.0101(16) -0.0134(17)
C01M 0.071(2) 0.103(3) 0.063(2) 0.033(2) 0.051(2) 0.037(2)
C1 0.038(8) 0.045(9) 0.016(5) -0.006(7) 0.003(5) -0.019(7)
C2 0.052(9) 0.092(12) 0.033(7) 0.011(8) 0.029(6) -0.019(8)
C3 0.071(12) 0.044(11) 0.008(5) 0.003(7) 0.011(6) 0.001(9)

loop_
_atom_type_symbol
_atom_type_description
_atom_type_scat_dispersion_real
_atom_type_scat_dispersion_imag
_atom_type_scat_source
C C 0.0033 0.0016 'International Tables Vol C Tables 4.2.6.8 and 6.1.1.4'
H H 0.0000 0.0000 'International Tables Vol C Tables 4.2.6.8 and 6.1.1.4'
Fe Fe 0.3463 0.8444 'International Tables Vol C Tables 4.2.6.8 and 6.1.1.4'
K K 0.2009 0.2494 'International Tables Vol C Tables 4.2.6.8 and 6.1.1.4'

loop_
_geom_angle_atom_site_label_1
_geom_angle_atom_site_label_2
_geom_angle_atom_site_label_3
_geom_angle
_geom_angle_site_symmetry_1
_geom_angle_site_symmetry_3
_geom_angle_publ_flag
C003 Fe01 K002 141.62(5) . . ?
C003 Fe01 C004 71.31(7) . . ?
C003 Fe01 C005 84.21(7) . . ?
C003 Fe01 C007 39.54(7) . . ?
C003 Fe01 C00C 39.34(7) . . ?
C003 Fe01 C00J 71.52(7) . . ?
C004 Fe01 K002 90.98(5) . . ?
C004 Fe01 C005 39.02(7) . . ?
C005 Fe01 K002 103.42(5) . . ?
C007 Fe01 K002 174.47(5) . . ?
C007 Fe01 C004 84.69(7) . . ?
C007 Fe01 C005 71.05(7) . . ?
C007 Fe01 C00C 71.47(7) . . ?
C007 Fe01 C00J 39.50(7) . . ?
C008 Fe01 K002 56.12(6) . . ?
C008 Fe01 C003 115.71(8) . . ?
C008 Fe01 C004 136.75(8) . . ?
C008 Fe01 C005 158.47(8) . . ?
C008 Fe01 C007 129.35(8) . . ?
C008 Fe01 C00B 39.72(9) . . ?
C008 Fe01 C00C 118.80(8) . . ?
C008 Fe01 C00J 151.94(8) . . ?
C00B Fe01 K002 55.15(6) . . ?
C00B Fe01 C003 145.89(8) . . ?
C00B Fe01 C004 141.95(8) . . ?
C00B Fe01 C005 125.42(8) . . ?
C00B Fe01 C007 127.73(8) . . ?
C00B Fe01 C00C 156.21(8) . . ?
C00B Fe01 C00J 119.11(8) . . ?
C00C Fe01 K002 107.16(5) . . ?
C00C Fe01 C004 39.29(7) . . ?
C00C Fe01 C005 70.85(7) . . ?
C00C Fe01 C00J 84.57(7) . . ?
C00J Fe01 K002 135.55(5) . . ?
C00J Fe01 C004 71.10(7) . . ?
C00J Fe01 C005 39.03(7) . . ?
C008 K002 C009 46.02(5) . . ?
C008 K002 C00N 140.99(6) . 2_645 ?
C008 K002 C00S 136.27(6) . 2_645 ?
C008 K002 C010 126.02(5) . 2_645 ?
C008 K002 C017 116.33(6) . 2_645 ?
C008 K002 C018 113.33(6) . 2_645 ?
C008 K002 C019 129.17(6) . 2_645 ?
C008 K002 C01B 116.10(6) . 2_645 ?
C008 K002 C01C 100.05(6) . 2_645 ?
C008 K002 C01G 105.15(6) . 2_645 ?
C009 K002 C010 136.03(5) . 2_645 ?
C00B K002 C008 24.63(5) . . ?
C00B K002 C009 25.24(5) . . ?
C00B K002 C00N 162.02(5) . 2_645 ?
C00B K002 C00S 118.23(6) . 2_645 ?
C00B K002 C010 144.70(5) . 2_645 ?
C00B K002 C017 138.18(6) . 2_645 ?
C00B K002 C018 88.74(6) . 2_645 ?
C00B K002 C019 105.51(6) . 2_645 ?
C00B K002 C01B 94.57(6) . 2_645 ?
C00B K002 C01C 124.64(6) . 2_645 ?
C00B K002 C01G 127.73(6) . 2_645 ?
C00N K002 C009 172.65(5) 2_645 . ?
C00N K002 C010 41.12(5) 2_645 2_645 ?
C00N K002 C019 83.49(6) 2_645 2_645 ?
C00S K002 C009 93.14(5) 2_645 . ?
C00S K002 C00N 79.51(5) 2_645 2_645 ?
C00S K002 C010 68.68(6) 2_645 2_645 ?
C00S K002 C019 49.35(6) 2_645 2_645 ?
C00S K002 C01G 91.09(6) 2_645 2_645 ?
C017 K002 C009 162.35(6) 2_645 . ?
C017 K002 C00N 24.74(5) 2_645 2_645 ?
C017 K002 C00S 103.49(6) 2_645 2_645 ?
C017 K002 C010 49.08(6) 2_645 2_645 ?
C017 K002 C018 126.52(6) 2_645 2_645 ?
C017 K002 C019 103.65(6) 2_645 2_645 ?
C017 K002 C01G 43.49(7) 2_645 2_645 ?
C018 K002 C009 70.04(5) 2_645 . ?
C018 K002 C00N 104.03(6) 2_645 2_645 ?
C018 K002 C00S 44.11(6) 2_645 2_645 ?
C018 K002 C010 111.32(6) 2_645 2_645 ?
C018 K002 C019 24.16(6) 2_645 2_645 ?
C018 K002 C01G 134.56(6) 2_645 2_645 ?
C019 K002 C009 91.61(5) 2_645 . ?
C019 K002 C010 103.54(5) 2_645 2_645 ?
C01B K002 C009 70.36(5) 2_645 . ?
C01B K002 C00N 102.39(6) 2_645 2_645 ?
C01B K002 C00S 25.28(6) 2_645 2_645 ?
C01B K002 C010 93.07(6) 2_645 2_645 ?
C01B K002 C017 127.07(6) 2_645 2_645 ?
C01B K002 C018 25.50(6) 2_645 2_645 ?
C01B K002 C019 43.09(6) 2_645 2_645 ?
C01B K002 C01C 134.73(6) 2_645 2_645 ?
C01B K002 C01G 114.25(6) 2_645 2_645 ?
C01C K002 C009 141.44(6) 2_645 . ?
C01C K002 C00N 43.50(6) 2_645 2_645 ?
C01C K002 C00S 109.65(6) 2_645 2_645 ?
C01C K002 C010 42.03(6) 2_645 2_645 ?
C01C K002 C017 25.36(6) 2_645 2_645 ?
C01C K002 C018 146.61(6) 2_645 2_645 ?
C01C K002 C019 126.89(6) 2_645 2_645 ?
C01C K002 C01G 24.56(6) 2_645 2_645 ?
C01G K002 C009 131.74(6) 2_645 . ?
C01G K002 C00N 49.40(6) 2_645 2_645 ?
C01G K002 C010 23.40(5) 2_645 2_645 ?
C01G K002 C019 125.60(6) 2_645 2_645 ?
C007 C003 Fe01 70.27(11) . . ?
C007 C003 C00G 120.20(17) . . ?
C00C C003 Fe01 71.06(11) . . ?
C00C C003 C007 120.35(17) . . ?
C00C C003 C00G 119.44(17) . . ?
C00G C003 Fe01 130.77(13) . . ?
C005 C004 Fe01 70.76(11) . . ?
C005 C004 C00C 119.82(17) . . ?
C005 C004 C00D 119.05(17) . . ?
C00C C004 Fe01 70.24(11) . . ?
C00C C004 C00D 121.09(17) . . ?
C00D C004 Fe01 133.42(14) . . ?
C004 C005 Fe01 70.21(11) . . ?
C004 C005 C006 118.92(17) . . ?
C006 C005 Fe01 135.13(14) . . ?
C00J C005 Fe01 70.18(11) . . ?
C00J C005 C004 120.64(17) . . ?
C00J C005 C006 120.40(17) . . ?
C00E C006 C005 121.91(18) . . ?
C00E C006 C00P 118.73(18) . . ?
C00P C006 C005 119.26(18) . . ?
C003 C007 Fe01 70.20(11) . . ?
C003 C007 C00J 120.05(17) . . ?
C003 C007 C00M 119.85(17) . . ?
C00J C007 Fe01 71.02(11) . . ?
C00J C007 C00M 120.09(17) . . ?
C00M C007 Fe01 132.32(14) . . ?
Fe01 C008 K002 92.74(7) . . ?
C00B C008 Fe01 70.57(12) . . ?
C00B C008 K002 76.27(12) . . ?
C00B C008 C00F 138.9(2) . . ?
C00F C008 Fe01 149.52(16) . . ?
C00F C008 K002 101.54(12) . . ?
C00B C009 K002 62.17(10) . . ?
C00I C009 K002 85.96(12) . . ?
C00I C009 C00B 120.78(19) . . ?
C00K C009 K002 123.27(13) . . ?
C00K C009 C00B 121.89(18) . . ?
C00K C009 C00I 117.33(19) . . ?
C00H C00A C00J 121.92(18) . . ?
C00H C00A C00O 117.87(19) . . ?
C00O C00A C00J 120.16(18) . . ?
Fe01 C00B K002 93.55(7) . . ?
C008 C00B Fe01 69.71(12) . . ?
C008 C00B K002 79.10(12) . . ?
C008 C00B C009 135.56(19) . . ?
C009 C00B Fe01 154.73(16) . . ?
C009 C00B K002 92.59(11) . . ?
C003 C00C Fe01 69.60(11) . . ?
C003 C00C C004 119.69(17) . . ?
C003 C00C C00L 119.65(17) . . ?
C004 C00C Fe01 70.46(11) . . ?
C004 C00C C00L 120.65(17) . . ?
C00L C00C Fe01 133.33(14) . . ?
C00Q C00D C004 121.17(18) . . ?
C00V C00D C004 120.85(18) . . ?
C00V C00D C00Q 117.81(19) . . ?
C006 C00E H00E 119.7 . . ?
C006 C00E C00U 120.60(19) . . ?
C00U C00E H00E 119.7 . . ?
C00W C00F C008 121.0(2) . . ?
C01J C00F C008 122.0(2) . . ?
C01J C00F C00W 116.9(2) . . ?
C003 C00G K002 125.21(12) . 2_655 ?
C00S C00G K002 67.68(11) . 2_655 ?
C00S C00G C003 120.44(18) . . ?
C014 C00G K002 79.72(12) . 2_655 ?
C014 C00G C003 121.49(18) . . ?
C014 C00G C00S 118.00(19) . . ?
C00A C00H H00H 119.6 . . ?
C00Z C00H C00A 120.8(2) . . ?
C00Z C00H H00H 119.6 . . ?
C009 C00I H00I 119.3 . . ?
C012 C00I C009 121.4(2) . . ?
C012 C00I H00I 119.3 . . ?
C005 C00J Fe01 70.79(11) . . ?
C005 C00J C007 119.42(17) . . ?
C005 C00J C00A 121.20(17) . . ?
C007 C00J Fe01 69.48(11) . . ?
C007 C00J C00A 119.30(17) . . ?
C00A C00J Fe01 135.11(14) . . ?
C009 C00K H00K 119.4 . . ?
C015 C00K C009 121.1(2) . . ?
C015 C00K H00K 119.4 . . ?
C00T C00L C00C 121.37(18) . . ?
C00T C00L C01H 117.3(2) . . ?
C01H C00L C00C 120.7(2) . . ?
C1 C00L C00C 121.4(6) . . ?
C1 C00L C00T 113.3(6) . . ?
C007 C00M K002 125.12(12) . 2_655 ?
C00N C00M K002 70.47(11) . 2_655 ?
C00N C00M C007 121.25(18) . . ?
C00N C00M C010 118.71(19) . . ?
C010 C00M K002 76.95(12) . 2_655 ?
C010 C00M C007 120.00(18) . . ?
K002 C00N H00N 113.9 2_655 . ?
C00M C00N K002 86.35(12) . 2_655 ?
C00M C00N H00N 119.8 . . ?
C00M C00N C017 120.5(2) . . ?
C017 C00N K002 70.26(12) . 2_655 ?
C017 C00N H00N 119.8 . . ?
C00A C00O H00O 119.3 . . ?
C00X C00O C00A 121.3(2) . . ?
C00X C00O H00O 119.3 . . ?
C006 C00P H00P 119.8 . . ?
C00Y C00P C006 120.5(2) . . ?
C00Y C00P H00P 119.8 . . ?
C00D C00Q H00Q 119.1 . . ?
C016 C00Q C00D 121.7(2) . . ?
C016 C00Q H00Q 119.1 . . ?
C012 C00R H00R 120.4 . . ?
C012 C00R C015 119.2(2) . . ?
C015 C00R H00R 120.4 . . ?
K002 C00S H00S 110.8 2_655 . ?
C00G C00S K002 88.95(12) . 2_655 ?
C00G C00S H00S 119.7 . . ?
C00G C00S C01B 120.6(2) . . ?
C01B C00S K002 70.52(12) . 2_655 ?
C01B C00S H00S 119.7 . . ?
C00L C00T H00T 119.0 . . ?
C01F C00T C00L 122.1(2) . . ?
C01F C00T H00T 119.0 . . ?
C00E C00U H00U 119.9 . . ?
C011 C00U C00E 120.3(2) . . ?
C011 C00U H00U 119.9 . . ?
C00D C00V H00V 119.6 . . ?
C00D C00V C01E 120.8(2) . . ?
C01E C00V H00V 119.6 . . ?
C00F C00W H00W 119.5 . . ?
C00F C00W C013 121.1(2) . . ?
C013 C00W H00W 119.5 . . ?
C00O C00X H00X 120.0 . . ?
C01A C00X C00O 120.1(2) . . ?
C01A C00X H00X 120.0 . . ?
C00P C00Y H00Y 119.7 . . ?
C00P C00Y C011 120.5(2) . . ?
C011 C00Y H00Y 119.7 . . ?
C00H C00Z H00Z 119.9 . . ?
C01A C00Z C00H 120.1(2) . . ?
C01A C00Z H00Z 119.9 . . ?
K002 C010 H010 120.4 2_655 . ?
C00M C010 K002 80.08(12) . 2_655 ?
C00M C010 H010 119.7 . . ?
C01G C010 K002 70.75(13) . 2_655 ?
C01G C010 C00M 120.5(2) . . ?
C01G C010 H010 119.7 . . ?
C00U C011 C00Y 119.33(19) . . ?
C00U C011 H011 120.3 . . ?
C00Y C011 H011 120.3 . . ?
C00I C012 H012 119.9 . . ?
C00R C012 C00I 120.2(2) . . ?
C00R C012 H012 119.9 . . ?
C00W C013 H013 119.6 . . ?
C01I C013 C00W 120.8(2) . . ?
C01I C013 H013 119.6 . . ?
C00G C014 H014 119.3 . . ?
C00G C014 C019 121.5(2) . . ?
C019 C014 H014 119.3 . . ?
C00K C015 H015 119.6 . . ?
C00R C015 C00K 120.8(2) . . ?
C00R C015 H015 119.6 . . ?
C00Q C016 H016 120.3 . . ?
C00Q C016 C01D 119.4(2) . . ?
C01D C016 H016 120.3 . . ?
K002 C017 H017 108.0 2_655 . ?
C00N C017 K002 85.00(13) . 2_655 ?
C00N C017 H017 120.1 . . ?
C01C C017 K002 77.12(14) . 2_655 ?
C01C C017 C00N 119.8(2) . . ?
C01C C017 H017 120.1 . . ?
K002 C018 H018 108.8 2_655 . ?
C019 C018 K002 86.71(14) . 2_655 ?
C019 C018 H018 120.2 . . ?
C01B C018 K002 74.55(13) . 2_655 ?
C01B C018 H018 120.2 . . ?
C01B C018 C019 119.6(2) . . ?
K002 C019 H019 115.6 2_655 . ?
C014 C019 K002 85.59(13) . 2_655 ?
C014 C019 H019 120.0 . . ?
C018 C019 K002 69.13(13) . 2_655 ?
C018 C019 C014 119.9(2) . . ?
C018 C019 H019 120.0 . . ?
C00X C01A C00Z 119.7(2) . . ?
C00X C01A H01A 120.1 . . ?
C00Z C01A H01A 120.1 . . ?
K002 C01B H01B 106.1 2_655 . ?
C00S C01B K002 84.20(13) . 2_655 ?
C00S C01B H01B 119.8 . . ?
C018 C01B K002 79.96(14) . 2_655 ?
C018 C01B C00S 120.4(2) . . ?
C018 C01B H01B 119.8 . . ?
K002 C01C H01C 108.6 2_655 . ?
C017 C01C K002 77.52(13) . 2_655 ?
C017 C01C H01C 119.9 . . ?
C01G C01C K002 84.22(14) . 2_655 ?
C01G C01C C017 120.3(2) . . ?
C01G C01C H01C 119.9 . . ?
C016 C01D H01D 120.1 . . ?
C01E C01D C016 119.9(2) . . ?
C01E C01D H01D 120.1 . . ?
C00V C01E H01E 119.8 . . ?
C01D C01E C00V 120.4(2) . . ?
C01D C01E H01E 119.8 . . ?
C00T C01F H01F 120.3 . . ?
C00T C01F H01G 120.0 . . ?
C00T C01F C01K 119.4(3) . . ?
C01K C01F H01F 120.3 . . ?
C3 C01F C00T 120.0(9) . . ?
C3 C01F H01G 120.0 . . ?
K002 C01G H01H 113.3 2_655 . ?
C010 C01G K002 85.84(14) . 2_655 ?
C010 C01G H01H 119.9 . . ?
C01C C01G K002 71.22(13) . 2_655 ?
C01C C01G C010 120.1(2) . . ?
C01C C01G H01H 119.9 . . ?
C00L C01H H01I 119.6 . . ?
C01L C01H C00L 120.7(4) . . ?
C01L C01H H01I 119.6 . . ?
C013 C01I H01J 120.3 . . ?
C013 C01I C01M 119.3(2) . . ?
C01M C01I H01J 120.3 . . ?
C00F C01J H01K 119.2 . . ?
C00F C01J C01M 121.6(3) . . ?
C01M C01J H01K 119.2 . . ?
C01F C01K H01L 120.2 . . ?
C01L C01K C01F 119.5(5) . . ?
C01L C01K H01L 120.2 . . ?
C01H C01L C01K 120.4(4) . . ?
C01H C01L H01M 119.8 . . ?
C01K C01L H01M 119.8 . . ?
C01I C01M C01J 120.2(3) . . ?
C01I C01M H01N 119.9 . . ?
C01J C01M H01N 119.9 . . ?
C00L C1 H1 118.9 . . ?
C00L C1 C2 122.3(12) . . ?
C2 C1 H1 118.9 . . ?
C1 C2 H2 120.0 . . ?
C3 C2 C1 120.0(14) . . ?
C3 C2 H2 120.0 . . ?
C01F C3 C2 118.5(15) . . ?
C01F C3 H3 120.8 . . ?
C2 C3 H3 120.8 . . ?

loop_
_geom_bond_atom_site_label_1
_geom_bond_atom_site_label_2
_geom_bond_distance
_geom_bond_site_symmetry_2
_geom_bond_publ_flag
Fe01 K002 3.7085(6) . ?
Fe01 C003 2.1118(19) . ?
Fe01 C004 2.1341(19) . ?
Fe01 C005 2.1413(19) . ?
Fe01 C007 2.1127(19) . ?
Fe01 C008 1.920(2) . ?
Fe01 C00B 1.931(2) . ?
Fe01 C00C 2.1312(19) . ?
Fe01 C00J 2.1332(19) . ?
K002 C008 3.082(2) . ?
K002 C009 3.444(2) . ?
K002 C00B 3.049(2) . ?
K002 C00N 3.329(2) 2_645 ?
K002 C00S 3.253(2) 2_645 ?
K002 C010 3.486(2) 2_645 ?
K002 C017 3.145(2) 2_645 ?
K002 C018 3.149(2) 2_645 ?
K002 C019 3.365(2) 2_645 ?
K002 C01B 3.083(2) 2_645 ?
K002 C01C 3.140(2) 2_645 ?
K002 C01G 3.300(2) 2_645 ?
C003 C007 1.429(3) . ?
C003 C00C 1.428(3) . ?
C003 C00G 1.497(3) . ?
C004 C005 1.428(3) . ?
C004 C00C 1.434(3) . ?
C004 C00D 1.500(3) . ?
C005 C006 1.501(3) . ?
C005 C00J 1.428(3) . ?
C006 C00E 1.389(3) . ?
C006 C00P 1.395(3) . ?
C007 C00J 1.435(3) . ?
C007 C00M 1.498(3) . ?
C008 C00B 1.308(3) . ?
C008 C00F 1.468(3) . ?
C009 C00B 1.470(3) . ?
C009 C00I 1.405(3) . ?
C009 C00K 1.395(3) . ?
C00A C00H 1.393(3) . ?
C00A C00J 1.499(3) . ?
C00A C00O 1.393(3) . ?
C00C C00L 1.496(3) . ?
C00D C00Q 1.395(3) . ?
C00D C00V 1.392(3) . ?
C00E H00E 0.9500 . ?
C00E C00U 1.394(3) . ?
C00F C00W 1.387(3) . ?
C00F C01J 1.376(3) . ?
C00G C00S 1.395(3) . ?
C00G C014 1.383(3) . ?
C00H H00H 0.9500 . ?
C00H C00Z 1.388(3) . ?
C00I H00I 0.9500 . ?
C00I C012 1.388(3) . ?
C00K H00K 0.9500 . ?
C00K C015 1.387(3) . ?
C00L C00T 1.384(3) . ?
C00L C01H 1.420(5) . ?
C00L C1 1.344(14) . ?
C00M C00N 1.390(3) . ?
C00M C010 1.397(3) . ?
C00N H00N 0.9500 . ?
C00N C017 1.398(3) . ?
C00O H00O 0.9500 . ?
C00O C00X 1.386(3) . ?
C00P H00P 0.9500 . ?
C00P C00Y 1.386(3) . ?
C00Q H00Q 0.9500 . ?
C00Q C016 1.388(3) . ?
C00R H00R 0.9500 . ?
C00R C012 1.383(3) . ?
C00R C015 1.386(3) . ?
C00S H00S 0.9500 . ?
C00S C01B 1.396(3) . ?
C00T H00T 0.9500 . ?
C00T C01F 1.380(3) . ?
C00U H00U 0.9500 . ?
C00U C011 1.384(3) . ?
C00V H00V 0.9500 . ?
C00V C01E 1.393(3) . ?
C00W H00W 0.9500 . ?
C00W C013 1.392(3) . ?
C00X H00X 0.9500 . ?
C00X C01A 1.373(3) . ?
C00Y H00Y 0.9500 . ?
C00Y C011 1.387(3) . ?
C00Z H00Z 0.9500 . ?
C00Z C01A 1.387(3) . ?
C010 H010 0.9500 . ?
C010 C01G 1.388(3) . ?
C011 H011 0.9500 . ?
C012 H012 0.9500 . ?
C013 H013 0.9500 . ?
C013 C01I 1.353(4) . ?
C014 H014 0.9500 . ?
C014 C019 1.392(3) . ?
C015 H015 0.9500 . ?
C016 H016 0.9500 . ?
C016 C01D 1.389(3) . ?
C017 H017 0.9500 . ?
C017 C01C 1.380(4) . ?
C018 H018 0.9500 . ?
C018 C019 1.379(3) . ?
C018 C01B 1.377(4) . ?
C019 H019 0.9500 . ?
C01A H01A 0.9500 . ?
C01B H01B 0.9500 . ?
C01C H01C 0.9500 . ?
C01C C01G 1.378(4) . ?
C01D H01D 0.9500 . ?
C01D C01E 1.378(3) . ?
C01E H01E 0.9500 . ?
C01F H01F 0.9500 . ?
C01F H01G 0.9500 . ?
C01F C01K 1.405(7) . ?
C01F C3 1.30(2) . ?
C01G H01H 0.9500 . ?
C01H H01I 0.9500 . ?
C01H C01L 1.383(6) . ?
C01I H01J 0.9500 . ?
C01I C01M 1.363(4) . ?
C01J H01K 0.9500 . ?
C01J C01M 1.394(4) . ?
C01K H01L 0.9500 . ?
C01K C01L 1.385(7) . ?
C01L H01M 0.9500 . ?
C01M H01N 0.9500 . ?
C1 H1 0.9500 . ?
C1 C2 1.396(18) . ?
C2 H2 0.9500 . ?
C2 C3 1.37(3) . ?
C3 H3 0.9500 . ?

loop_
_smtbx_masks_void_nr
_smtbx_masks_void_average_x
_smtbx_masks_void_average_y
_smtbx_masks_void_average_z
_smtbx_masks_void_volume
_smtbx_masks_void_count_electrons
_smtbx_masks_void_content
1 0.000 0.000 0.000 393.4 84.4 '2 x Et2O'
2 0.000 0.500 0.500 393.4 84.4 '2 x Et2O'
